data_4339199
loop_
_publ_author_name
'Wang, Jing'
'Sun, Zhen-Rong'
'Deng, Li'
'Wei, Zheng-Hong'
'Zhang, Wen-Hua'
'Zhang, Yong'
'Lang, Jian-Ping'

_publ_section_title
;
 Reactions of a tungsten trisulfido complex of
 hydridotris(3,5-dimethylpyrazol-1-yl)borate (Tp*) [Et(4)N][Tp*WS(3)] with
 CuX (X = Cl, NCS, or CN): isolation, structures, and third-order NLO
 properties.
;
_journal_issue 26
_journal_name_full 'Inorganic chemistry'
_journal_page_first 11381
_journal_page_last 11389
_journal_paper_doi 10.1021/ic701641h
_journal_volume 46
_journal_year 2007
_chemical_formula_moiety 'C16 H22 B Cu N7 O S3 W, C8 H20 N'
_chemical_formula_sum 'C24 H42 B Cu N8 O S3 W'
_chemical_formula_weight 813.07
_chemical_name_systematic
; 
 ? 
;
_space_group_IT_number 61
_symmetry_cell_setting orthorhombic
_symmetry_space_group_name_Hall '-P 2ac 2ab'
_symmetry_space_group_name_H-M 'P b c a'
_atom_sites_solution_hydrogens geom
_atom_sites_solution_primary direct
_atom_sites_solution_secondary difmap
_audit_creation_method SHELXL-97
_cell_angle_alpha 90.00
_cell_angle_beta 90.00
_cell_angle_gamma 90.00
_cell_formula_units_Z 8
_cell_length_a 17.254(4)
_cell_length_b 18.011(4)
_cell_length_c 20.956(4)
_cell_measurement_reflns_used 22195
_cell_measurement_temperature 223(2)
_cell_measurement_theta_max 25.34
_cell_measurement_theta_min 3.0
_cell_volume 6512(2)
_computing_structure_refinement 'SHELXL-97 (Sheldrick, 1997)'
_computing_structure_solution 'SHELXS-97 (Sheldrick, 1990)'
_diffrn_ambient_temperature 223(2)
_diffrn_measured_fraction_theta_full 0.986
_diffrn_measured_fraction_theta_max 0.889
_diffrn_measurement_device_type 'Rigaku Mercury'
_diffrn_measurement_method \w
_diffrn_radiation_monochromator graphite
_diffrn_radiation_source 'fine-focus sealed tube'
_diffrn_radiation_type MoK\a
_diffrn_radiation_wavelength 0.71073
_diffrn_reflns_av_R_equivalents 0.0832
_diffrn_reflns_av_sigmaI/netI 0.0457
_diffrn_reflns_limit_h_max 21
_diffrn_reflns_limit_h_min -21
_diffrn_reflns_limit_k_max 22
_diffrn_reflns_limit_k_min -22
_diffrn_reflns_limit_l_max 26
_diffrn_reflns_limit_l_min -26
_diffrn_reflns_number 60531
_diffrn_reflns_theta_full 25.00
_diffrn_reflns_theta_max 26.41
_diffrn_reflns_theta_min 2.98
_diffrn_standards_decay_% 0
_diffrn_standards_interval_count 0
_diffrn_standards_interval_time 0
_diffrn_standards_number 0
_exptl_absorpt_coefficient_mu 4.407
_exptl_absorpt_correction_T_max 0.6470
_exptl_absorpt_correction_T_min 0.1762
_exptl_absorpt_correction_type multi-scan
_exptl_absorpt_process_details 'Jacobson, R. (1998) Private communication.'
_exptl_crystal_colour red
_exptl_crystal_density_diffrn 1.659
_exptl_crystal_density_method 'not measured'
_exptl_crystal_description plate
_exptl_crystal_F_000 3248
_exptl_crystal_size_max 0.41
_exptl_crystal_size_mid 0.35
_exptl_crystal_size_min 0.10
_refine_diff_density_max 1.219
_refine_diff_density_min -1.020
_refine_diff_density_rms 0.193
_refine_ls_extinction_method none
_refine_ls_goodness_of_fit_ref 1.343
_refine_ls_hydrogen_treatment mixed
_refine_ls_matrix_type full
_refine_ls_number_parameters 365
_refine_ls_number_reflns 6431
_refine_ls_number_restraints 1
_refine_ls_restrained_S_all 1.343
_refine_ls_R_factor_all 0.0907
_refine_ls_R_factor_gt 0.0856
_refine_ls_shift/su_max 0.000
_refine_ls_shift/su_mean 0.000
_refine_ls_structure_factor_coef Fsqd
_refine_ls_weighting_details 'calc w=1/[\s^2^(Fo^2^)+(0.0622P)^2^+70.9279P] where P=(Fo^2^+2Fc^2^)/3'
_refine_ls_weighting_scheme calc
_refine_ls_wR_factor_gt 0.1943
_refine_ls_wR_factor_ref 0.1970
_reflns_number_gt 5636
_reflns_number_total 6431
_reflns_threshold_expression >2sigma(I)
_cod_data_source_file ic701641h-file004.cif
_cod_data_source_block t
_cod_original_sg_symbol_H-M Pbca
_cod_database_code 4339199

loop_
_symmetry_equiv_pos_as_xyz
'x, y, z'
'-x+1/2, -y, z+1/2'
'-x, y+1/2, -z+1/2'
'x+1/2, -y+1/2, -z'
'-x, -y, -z'
'x-1/2, y, -z-1/2'
'x, -y-1/2, z-1/2'
'-x-1/2, y-1/2, z'

loop_
_atom_site_label
_atom_site_type_symbol
_atom_site_fract_x
_atom_site_fract_y
_atom_site_fract_z
_atom_site_U_iso_or_equiv
_atom_site_adp_type
_atom_site_occupancy
_atom_site_symmetry_multiplicity
_atom_site_calc_flag
_atom_site_refinement_flags
W1 W 0.12495(3) 0.70622(3) 0.18184(2) 0.03546(19) Uani 1 1 d .
Cu1 Cu 0.19671(9) 0.65523(9) 0.27956(7) 0.0469(4) Uani 1 1 d .
S1 S 0.3101(3) 0.5137(2) 0.4388(2) 0.0802(13) Uani 1 1 d .
S2 S 0.07828(19) 0.6837(2) 0.28062(16) 0.0542(9) Uani 1 1 d .
S3 S 0.25057(18) 0.69801(19) 0.19235(16) 0.0473(8) Uani 1 1 d .
O1 O 0.1031(4) 0.6120(4) 0.1399(3) 0.0347(16) Uani 1 1 d .
N1 N -0.0040(5) 0.8184(5) 0.1270(4) 0.034(2) Uani 1 1 d .
N2 N 0.0107(5) 0.7474(5) 0.1546(5) 0.038(2) Uani 1 1 d .
N3 N 0.1112(5) 0.8239(5) 0.0627(4) 0.034(2) Uani 1 1 d .
N4 N 0.1449(5) 0.7580(5) 0.0839(4) 0.0320(19) Uani 1 1 d .
N5 N 0.1030(5) 0.8947(5) 0.1665(4) 0.033(2) Uani 1 1 d .
N6 N 0.1322(5) 0.8382(5) 0.2066(5) 0.037(2) Uani 1 1 d .
N7 N 0.2451(5) 0.6083(6) 0.3471(5) 0.047(2) Uani 1 1 d .
N8 N 0.4254(6) 0.6381(7) 0.6093(6) 0.065(3) Uani 1 1 d .
C1 C -0.0765(7) 0.8263(7) 0.1151(6) 0.046(3) Uani 1 1 d .
C2 C -0.1108(7) 0.7570(9) 0.1345(7) 0.059(4) Uani 1 1 d .
H2 H -0.1636 0.7453 0.1301 0.071 Uiso 1 1 calc R
C3 C -0.0555(7) 0.7098(7) 0.1604(7) 0.051(3) Uani 1 1 d .
C4 C -0.1110(7) 0.8978(8) 0.0878(7) 0.057(4) Uani 1 1 d .
H4A H -0.0991 0.9389 0.1160 0.086 Uiso 1 1 calc R
H4B H -0.1668 0.8925 0.0841 0.086 Uiso 1 1 calc R
H4C H -0.0890 0.9072 0.0460 0.086 Uiso 1 1 calc R
C5 C -0.0642(8) 0.6301(8) 0.1855(9) 0.076(5) Uani 1 1 d .
H5A H -0.0730 0.5966 0.1500 0.115 Uiso 1 1 calc R
H5B H -0.1077 0.6277 0.2147 0.115 Uiso 1 1 calc R
H5C H -0.0172 0.6157 0.2077 0.115 Uiso 1 1 calc R
C6 C 0.1288(7) 0.8367(7) 0.0011(6) 0.044(3) Uani 1 1 d .
C7 C 0.1733(8) 0.7765(8) -0.0186(6) 0.051(3) Uani 1 1 d .
H7 H 0.1937 0.7690 -0.0597 0.061 Uiso 1 1 calc R
C8 C 0.1824(7) 0.7289(7) 0.0340(6) 0.044(3) Uani 1 1 d .
C9 C 0.1004(8) 0.9045(9) -0.0367(7) 0.063(4) Uani 1 1 d .
H9A H 0.0452 0.9109 -0.0300 0.095 Uiso 1 1 calc R
H9B H 0.1105 0.8969 -0.0818 0.095 Uiso 1 1 calc R
H9C H 0.1277 0.9485 -0.0222 0.095 Uiso 1 1 calc R
C10 C 0.2280(9) 0.6552(8) 0.0374(7) 0.063(4) Uani 1 1 d .
H10A H 0.2826 0.6658 0.0440 0.094 Uiso 1 1 calc R
H10B H 0.2215 0.6281 -0.0022 0.094 Uiso 1 1 calc R
H10C H 0.2087 0.6255 0.0726 0.094 Uiso 1 1 calc R
C11 C 0.1229(7) 0.9652(7) 0.1878(6) 0.046(3) Uani 1 1 d .
C12 C 0.1625(9) 0.9584(7) 0.2433(7) 0.060(4) Uani 1 1 d .
H12 H 0.1831 0.9963 0.2691 0.072 Uiso 1 1 calc R
C13 C 0.1655(8) 0.8769(7) 0.2540(6) 0.050(3) Uani 1 1 d .
C14 C 0.1005(10) 1.0379(6) 0.1528(8) 0.065(4) Uani 1 1 d .
H14A H 0.0473 1.0508 0.1631 0.098 Uiso 1 1 calc R
H14B H 0.1054 1.0308 0.1071 0.098 Uiso 1 1 calc R
H14C H 0.1347 1.0776 0.1664 0.098 Uiso 1 1 calc R
C15 C 0.2064(10) 0.8419(9) 0.3081(7) 0.075(5) Uani 1 1 d .
H15A H 0.1732 0.8047 0.3274 0.112 Uiso 1 1 calc R
H15B H 0.2193 0.8794 0.3396 0.112 Uiso 1 1 calc R
H15C H 0.2536 0.8185 0.2929 0.112 Uiso 1 1 calc R
C16 C 0.2722(7) 0.5691(7) 0.3846(5) 0.042(3) Uani 1 1 d .
C17 C 0.3738(11) 0.5716(11) 0.5955(10) 0.091(6) Uani 1 1 d .
H17A H 0.3734 0.5623 0.5494 0.109 Uiso 1 1 calc R
H17B H 0.3955 0.5277 0.6165 0.109 Uiso 1 1 calc R
C18 C 0.2959(11) 0.5824(16) 0.6170(10) 0.132(10) Uani 1 1 d .
H18A H 0.2937 0.5762 0.6629 0.198 Uiso 1 1 calc R
H18B H 0.2623 0.5462 0.5967 0.198 Uiso 1 1 calc R
H18C H 0.2789 0.6320 0.6059 0.198 Uiso 1 1 calc R
C19 C 0.4326(13) 0.6548(14) 0.6796(10) 0.114(9) Uani 1 1 d .
H19A H 0.3834 0.6757 0.6946 0.137 Uiso 1 1 calc R
H19B H 0.4726 0.6927 0.6855 0.137 Uiso 1 1 calc R
C20 C 0.4528(18) 0.5876(18) 0.7213(10) 0.164(13) Uani 1 1 d .
H20A H 0.4089 0.5539 0.7228 0.246 Uiso 1 1 calc R
H20B H 0.4651 0.6042 0.7641 0.246 Uiso 1 1 calc R
H20C H 0.4973 0.5620 0.7033 0.246 Uiso 1 1 calc R
C21 C 0.5039(10) 0.6202(13) 0.5839(10) 0.105(7) Uani 1 1 d .
H21A H 0.5208 0.5729 0.6024 0.126 Uiso 1 1 calc R
H21B H 0.5401 0.6586 0.5985 0.126 Uiso 1 1 calc R
C22 C 0.5099(13) 0.6145(13) 0.5104(12) 0.125(9) Uani 1 1 d .
H22A H 0.4800 0.5723 0.4957 0.187 Uiso 1 1 calc R
H22B H 0.5638 0.6082 0.4983 0.187 Uiso 1 1 calc R
H22C H 0.4898 0.6596 0.4912 0.187 Uiso 1 1 calc R
C23 C 0.3979(13) 0.7091(12) 0.5751(13) 0.106(7) Uani 1 1 d .
H23A H 0.3879 0.6947 0.5308 0.127 Uiso 1 1 calc R
H23B H 0.3474 0.7214 0.5937 0.127 Uiso 1 1 calc R
C24 C 0.4411(16) 0.7789(15) 0.5722(14) 0.139(10) Uani 1 1 d .
H24A H 0.4607 0.7911 0.6143 0.209 Uiso 1 1 calc R
H24B H 0.4071 0.8183 0.5575 0.209 Uiso 1 1 calc R
H24C H 0.4842 0.7737 0.5428 0.209 Uiso 1 1 calc R
B1 B 0.0611(7) 0.8708(6) 0.1068(6) 0.029(2) Uani 1 1 d D
H1 H 0.036(6) 0.920(4) 0.084(5) 0.043 Uiso 1 1 d D

loop_
_atom_site_aniso_label
_atom_site_aniso_U_11
_atom_site_aniso_U_22
_atom_site_aniso_U_33
_atom_site_aniso_U_23
_atom_site_aniso_U_13
_atom_site_aniso_U_12
W1 0.0315(3) 0.0333(3) 0.0416(3) 0.0060(2) 0.00431(18) 0.00724(18)
Cu1 0.0406(8) 0.0536(9) 0.0465(9) 0.0108(7) 0.0015(6) 0.0144(7)
S1 0.111(4) 0.067(3) 0.063(2) 0.018(2) -0.036(2) 0.003(2)
S2 0.0385(16) 0.077(2) 0.0469(19) 0.0204(17) 0.0130(14) 0.0152(16)
S3 0.0307(15) 0.057(2) 0.0544(18) 0.0118(15) 0.0074(13) 0.0140(14)
O1 0.035(4) 0.032(4) 0.037(4) 0.000(3) 0.003(3) -0.005(3)
N1 0.031(5) 0.038(5) 0.035(5) 0.005(4) -0.005(4) 0.005(4)
N2 0.033(5) 0.032(5) 0.048(6) 0.012(4) 0.004(4) -0.002(4)
N3 0.039(5) 0.032(5) 0.031(5) 0.005(4) 0.003(4) 0.000(4)
N4 0.033(5) 0.028(5) 0.035(5) 0.003(4) 0.002(4) 0.002(4)
N5 0.025(4) 0.032(5) 0.042(5) -0.005(4) 0.005(4) 0.001(4)
N6 0.040(5) 0.026(5) 0.045(5) -0.010(4) -0.004(4) 0.011(4)
N7 0.030(5) 0.061(7) 0.049(6) 0.012(6) 0.004(5) 0.010(5)
N8 0.036(6) 0.073(8) 0.084(9) -0.037(7) -0.016(6) 0.001(6)
C1 0.028(6) 0.053(7) 0.058(8) 0.004(6) 0.004(5) 0.000(5)
C2 0.029(6) 0.070(9) 0.078(10) 0.009(8) 0.000(6) -0.004(6)
C3 0.025(6) 0.049(8) 0.078(9) 0.014(7) 0.006(6) -0.008(5)
C4 0.033(6) 0.057(8) 0.081(10) 0.016(7) -0.011(6) 0.014(6)
C5 0.038(7) 0.057(9) 0.134(15) 0.047(10) -0.010(8) -0.017(7)
C6 0.050(7) 0.041(7) 0.040(7) -0.001(5) -0.003(5) 0.004(6)
C7 0.058(8) 0.070(9) 0.025(6) 0.002(6) 0.011(5) 0.009(7)
C8 0.034(6) 0.046(7) 0.053(7) -0.016(6) 0.004(5) -0.002(5)
C9 0.056(8) 0.082(10) 0.052(8) 0.017(7) 0.012(7) 0.024(8)
C10 0.067(9) 0.052(8) 0.070(9) -0.015(7) 0.019(7) 0.021(7)
C11 0.038(6) 0.046(7) 0.053(8) -0.014(6) -0.005(5) -0.004(6)
C12 0.067(9) 0.043(8) 0.068(9) -0.020(7) -0.012(7) 0.006(7)
C13 0.050(7) 0.046(7) 0.054(8) -0.010(6) -0.011(6) 0.010(6)
C14 0.093(11) 0.019(6) 0.084(11) -0.004(7) -0.019(9) -0.003(7)
C15 0.085(12) 0.075(11) 0.064(9) -0.013(8) -0.042(9) 0.027(9)
C16 0.041(6) 0.051(7) 0.034(6) -0.002(6) 0.003(5) 0.000(6)
C17 0.089(13) 0.095(14) 0.089(13) -0.023(11) 0.008(10) -0.020(11)
C18 0.073(13) 0.22(3) 0.106(16) -0.042(17) 0.042(12) -0.075(16)
C19 0.079(14) 0.14(2) 0.121(18) -0.073(16) -0.021(12) 0.010(14)
C20 0.21(3) 0.22(3) 0.066(14) -0.003(17) -0.065(17) 0.04(3)
C21 0.061(11) 0.144(19) 0.109(16) -0.044(14) -0.003(10) 0.034(12)
C22 0.110(17) 0.106(17) 0.16(2) -0.035(16) 0.066(16) 0.007(14)
C23 0.074(13) 0.099(16) 0.15(2) -0.043(15) 0.014(13) 0.014(12)
C24 0.11(2) 0.13(2) 0.17(3) -0.01(2) -0.007(19) 0.028(18)
B1 0.028(6) 0.020(5) 0.038(6) 0.000(5) -0.004(5) 0.001(5)

loop_
_atom_type_symbol
_atom_type_description
_atom_type_scat_dispersion_real
_atom_type_scat_dispersion_imag
_atom_type_scat_source
C C 0.0033 0.0016 'International Tables Vol C Tables 4.2.6.8 and 6.1.1.4'
H H 0.0000 0.0000 'International Tables Vol C Tables 4.2.6.8 and 6.1.1.4'
B B 0.0013 0.0007 'International Tables Vol C Tables 4.2.6.8 and 6.1.1.4'
N N 0.0061 0.0033 'International Tables Vol C Tables 4.2.6.8 and 6.1.1.4'
S S 0.1246 0.1234 'International Tables Vol C Tables 4.2.6.8 and 6.1.1.4'
Cu Cu 0.3201 1.2651 'International Tables Vol C Tables 4.2.6.8 and 6.1.1.4'
W W -0.8490 6.8722 'International Tables Vol C Tables 4.2.6.8 and 6.1.1.4'
O O 0.0106 0.0060 'International Tables Vol C Tables 4.2.6.8 and 6.1.1.4'

loop_
_geom_angle_atom_site_label_1
_geom_angle_atom_site_label_2
_geom_angle_atom_site_label_3
_geom_angle
O1 W1 N2 90.2(3)
O1 W1 S3 100.3(2)
N2 W1 S3 161.1(2)
O1 W1 S2 100.9(2)
N2 W1 S2 88.8(3)
S3 W1 S2 104.44(12)
O1 W1 N4 88.8(3)
N2 W1 N4 76.2(3)
S3 W1 N4 88.2(2)
S2 W1 N4 162.3(2)
O1 W1 N6 162.9(3)
N2 W1 N6 76.7(3)
S3 W1 N6 89.6(2)
S2 W1 N6 89.9(3)
N4 W1 N6 77.6(3)
O1 W1 Cu1 98.2(2)
N2 W1 Cu1 140.1(2)
S3 W1 Cu1 54.25(9)
S2 W1 Cu1 51.34(9)
N4 W1 Cu1 142.4(2)
N6 W1 Cu1 98.9(2)
N7 Cu1 S2 122.7(3)
N7 Cu1 S3 127.5(3)
S2 Cu1 S3 109.57(13)
N7 Cu1 W1 173.7(4)
S2 Cu1 W1 56.83(9)
S3 Cu1 W1 54.00(9)
Cu1 S2 W1 71.83(10)
W1 S3 Cu1 71.75(10)
C1 N1 N2 110.5(9)
C1 N1 B1 126.5(10)
N2 N1 B1 122.5(8)
C3 N2 N1 109.9(9)
C3 N2 W1 125.3(8)
N1 N2 W1 124.8(6)
C6 N3 N4 110.9(9)
C6 N3 B1 128.0(9)
N4 N3 B1 121.1(8)
C8 N4 N3 106.7(9)
C8 N4 W1 128.0(8)
N3 N4 W1 124.9(6)
C11 N5 N6 112.3(9)
C11 N5 B1 130.1(10)
N6 N5 B1 117.4(8)
C13 N6 N5 102.7(9)
C13 N6 W1 133.3(8)
N5 N6 W1 123.9(6)
C16 N7 Cu1 169.6(11)
C21 N8 C19 108.5(13)
C21 N8 C17 107.2(14)
C19 N8 C17 113.0(16)
C21 N8 C23 107.0(16)
C19 N8 C23 108.3(15)
C17 N8 C23 112.6(14)
N1 C1 C2 104.5(11)
N1 C1 C4 123.0(11)
C2 C1 C4 132.5(11)
C3 C2 C1 111.0(11)
C3 C2 H2 124.5
C1 C2 H2 124.5
N2 C3 C2 104.1(11)
N2 C3 C5 126.1(11)
C2 C3 C5 129.7(12)
C1 C4 H4A 109.5
C1 C4 H4B 109.5
H4A C4 H4B 109.5
C1 C4 H4C 109.5
H4A C4 H4C 109.5
H4B C4 H4C 109.5
C3 C5 H5A 109.5
C3 C5 H5B 109.5
H5A C5 H5B 109.5
C3 C5 H5C 109.5
H5A C5 H5C 109.5
H5B C5 H5C 109.5
N3 C6 C7 106.0(10)
N3 C6 C9 123.9(11)
C7 C6 C9 130.1(11)
C6 C7 C8 107.8(10)
C6 C7 H7 126.1
C8 C7 H7 126.1
N4 C8 C7 108.6(10)
N4 C8 C10 123.2(12)
C7 C8 C10 128.1(11)
C6 C9 H9A 109.5
C6 C9 H9B 109.5
H9A C9 H9B 109.5
C6 C9 H9C 109.5
H9A C9 H9C 109.5
H9B C9 H9C 109.5
C8 C10 H10A 109.5
C8 C10 H10B 109.5
H10A C10 H10B 109.5
C8 C10 H10C 109.5
H10A C10 H10C 109.5
H10B C10 H10C 109.5
C12 C11 N5 108.5(12)
C12 C11 C14 127.4(12)
N5 C11 C14 124.0(11)
C11 C12 C13 103.6(12)
C11 C12 H12 128.2
C13 C12 H12 128.2
N6 C13 C15 123.4(12)
N6 C13 C12 112.8(11)
C15 C13 C12 123.7(12)
C11 C14 H14A 109.5
C11 C14 H14B 109.5
H14A C14 H14B 109.5
C11 C14 H14C 109.5
H14A C14 H14C 109.5
H14B C14 H14C 109.5
C13 C15 H15A 109.5
C13 C15 H15B 109.5
H15A C15 H15B 109.5
C13 C15 H15C 109.5
H15A C15 H15C 109.5
H15B C15 H15C 109.5
N7 C16 S1 179.3(12)
C18 C17 N8 112.6(17)
C18 C17 H17A 109.1
N8 C17 H17A 109.1
C18 C17 H17B 109.1
N8 C17 H17B 109.1
H17A C17 H17B 107.8
C17 C18 H18A 109.5
C17 C18 H18B 109.5
H18A C18 H18B 109.5
C17 C18 H18C 109.5
H18A C18 H18C 109.5
H18B C18 H18C 109.5
N8 C19 C20 114.7(17)
N8 C19 H19A 108.6
C20 C19 H19A 108.6
N8 C19 H19B 108.6
C20 C19 H19B 108.6
H19A C19 H19B 107.6
C19 C20 H20A 109.5
C19 C20 H20B 109.5
H20A C20 H20B 109.5
C19 C20 H20C 109.5
H20A C20 H20C 109.5
H20B C20 H20C 109.5
N8 C21 C22 115.5(16)
N8 C21 H21A 108.4
C22 C21 H21A 108.4
N8 C21 H21B 108.4
C22 C21 H21B 108.4
H21A C21 H21B 107.5
C21 C22 H22A 109.5
C21 C22 H22B 109.5
H22A C22 H22B 109.5
C21 C22 H22C 109.5
H22A C22 H22C 109.5
H22B C22 H22C 109.5
C24 C23 N8 125(2)
C24 C23 H23A 106.0
N8 C23 H23A 106.0
C24 C23 H23B 106.0
N8 C23 H23B 106.0
H23A C23 H23B 106.3
C23 C24 H24A 109.5
C23 C24 H24B 109.5
H24A C24 H24B 109.5
C23 C24 H24C 109.5
H24A C24 H24C 109.5
H24B C24 H24C 109.5
N5 B1 N3 113.0(9)
N5 B1 N1 107.3(9)
N3 B1 N1 104.1(8)
N5 B1 H1 108(6)
N3 B1 H1 114(6)
N1 B1 H1 110(6)

loop_
_geom_bond_atom_site_label_1
_geom_bond_atom_site_label_2
_geom_bond_distance
W1 O1 1.948(7)
W1 N2 2.183(9)
W1 S3 2.184(3)
W1 S2 2.258(3)
W1 N4 2.281(9)
W1 N6 2.437(9)
W1 Cu1 2.5630(15)
Cu1 N7 1.849(10)
Cu1 S2 2.107(3)
Cu1 S3 2.190(4)
S1 C16 1.648(13)
N1 C1 1.284(14)
N1 N2 1.427(12)
N1 B1 1.528(15)
N2 C3 1.332(14)
N3 C6 1.346(15)
N3 N4 1.395(13)
N3 B1 1.521(15)
N4 C8 1.336(14)
N5 C11 1.388(15)
N5 N6 1.412(13)
N5 B1 1.509(15)
N6 C13 1.342(15)
N7 C16 1.155(15)
N8 C21 1.49(2)
N8 C19 1.51(2)
N8 C17 1.52(2)
N8 C23 1.54(3)
C1 C2 1.439(19)
C1 C4 1.530(17)
C2 C3 1.389(19)
C2 H2 0.9400
C3 C5 1.537(17)
C4 H4A 0.9700
C4 H4B 0.9700
C4 H4C 0.9700
C5 H5A 0.9700
C5 H5B 0.9700
C5 H5C 0.9700
C6 C7 1.391(18)
C6 C9 1.535(18)
C7 C8 1.406(17)
C7 H7 0.9400
C8 C10 1.544(17)
C9 H9A 0.9700
C9 H9B 0.9700
C9 H9C 0.9700
C10 H10A 0.9700
C10 H10B 0.9700
C10 H10C 0.9700
C11 C12 1.356(19)
C11 C14 1.550(18)
C12 C13 1.485(19)
C12 H12 0.9400
C13 C15 1.477(18)
C14 H14A 0.9700
C14 H14B 0.9700
C14 H14C 0.9700
C15 H15A 0.9700
C15 H15B 0.9700
C15 H15C 0.9700
C17 C18 1.43(2)
C17 H17A 0.9800
C17 H17B 0.9800
C18 H18A 0.9700
C18 H18B 0.9700
C18 H18C 0.9700
C19 C20 1.53(3)
C19 H19A 0.9800
C19 H19B 0.9800
C20 H20A 0.9700
C20 H20B 0.9700
C20 H20C 0.9700
C21 C22 1.55(3)
C21 H21A 0.9800
C21 H21B 0.9800
C22 H22A 0.9700
C22 H22B 0.9700
C22 H22C 0.9700
C23 C24 1.46(3)
C23 H23A 0.9800
C23 H23B 0.9800
C24 H24A 0.9700
C24 H24B 0.9700
C24 H24C 0.9700
B1 H1 1.10(8)
